data_4126393
loop_
_publ_author_name
'Wijeratne, Gayan B.'
'Hematian, Shabnam'
'Siegler, Maxime A.'
'Karlin, Kenneth D.'

_publ_section_title
;
 Copper(I)/NO(g) Reductive Coupling Producing a trans-Hyponitrite Bridged
 Dicopper(II) Complex: Redox Reversal Giving Copper(I)/NO(g)
 Disproportionation.
;
_journal_name_full 'Journal of the American Chemical Society'
_journal_paper_doi 10.1021/jacs.7b07808
_journal_year 2017
_chemical_formula_moiety 'C36 H36 Cu2 N10 O2, 2(Cl O4)'
_chemical_formula_sum 'C36 H36 Cl2 Cu2 N10 O10'
_chemical_formula_weight 966.73
_space_group_crystal_system trigonal
_space_group_IT_number 148
_space_group_name_Hall '-R 3'
_space_group_name_H-M_alt 'R -3 :H'
_symmetry_space_group_name_Hall '-R 3'
_symmetry_space_group_name_H-M 'R -3 :H'
_atom_sites_solution_hydrogens geom
_atom_sites_solution_primary direct
_atom_sites_solution_secondary difmap
_audit_creation_method SHELXL-2014/7
_cell_angle_alpha 90
_cell_angle_beta 90
_cell_angle_gamma 120
_cell_formula_units_Z 9
_cell_length_a 24.2966(2)
_cell_length_b 24.2966(2)
_cell_length_c 18.34987(19)
_cell_measurement_reflns_used 20456
_cell_measurement_temperature 110(2)
_cell_measurement_theta_max 71.95
_cell_measurement_theta_min 3.59
_cell_volume 9381.12(15)
_computing_cell_refinement
;
CrysAlisPro, Agilent Technologies,
Version 1.171.37.35 (release 13-08-2014 CrysAlis171 .NET)
(compiled Aug 13 2014,18:06:01)
;
_computing_data_collection
;
CrysAlisPro, Agilent Technologies,
Version 1.171.37.35 (release 13-08-2014 CrysAlis171 .NET)
(compiled Aug 13 2014,18:06:01)
;
_computing_data_reduction
;
CrysAlisPro, Agilent Technologies,
Version 1.171.37.35 (release 13-08-2014 CrysAlis171 .NET)
(compiled Aug 13 2014,18:06:01)
;
_computing_molecular_graphics 'SHELXTL v6.10 (Sheldrick, 2008)'
_computing_publication_material 'SHELXTL v6.10 (Sheldrick, 2008)'
_computing_structure_refinement 'SHELXL-2014/7 (Sheldrick, 2015)'
_computing_structure_solution 'SHELXS-2014/7 (Sheldrick, 2015)'
_diffrn_ambient_temperature 110(2)
_diffrn_measured_fraction_theta_full 0.999
_diffrn_measured_fraction_theta_max 1.000
_diffrn_measurement_device_type 'SuperNova, Dual, Cu at zero, Atlas'
_diffrn_measurement_method '\w scans'
_diffrn_radiation_monochromator mirror
_diffrn_radiation_source 'SuperNova (Cu) X-ray Source'
_diffrn_radiation_type CuK\a
_diffrn_radiation_wavelength 1.54178
_diffrn_reflns_av_R_equivalents 0.0410
_diffrn_reflns_av_unetI/netI 0.0183
_diffrn_reflns_Laue_measured_fraction_full 0.999
_diffrn_reflns_Laue_measured_fraction_max 1.000
_diffrn_reflns_limit_h_max 25
_diffrn_reflns_limit_h_min -29
_diffrn_reflns_limit_k_max 29
_diffrn_reflns_limit_k_min -29
_diffrn_reflns_limit_l_max 22
_diffrn_reflns_limit_l_min -20
_diffrn_reflns_number 36353
_diffrn_reflns_point_group_measured_fraction_full 0.999
_diffrn_reflns_point_group_measured_fraction_max 1.000
_diffrn_reflns_theta_full 67.679
_diffrn_reflns_theta_max 71.891
_diffrn_reflns_theta_min 3.195
_exptl_absorpt_coefficient_mu 3.017
_exptl_absorpt_correction_T_max 0.808
_exptl_absorpt_correction_T_min 0.683
_exptl_absorpt_correction_type analytical
_exptl_absorpt_process_details
;
CrysAlisPro, Agilent Technologies,
Version 1.171.36.32 (release 02-08-2013 CrysAlis171 .NET)
(compiled Aug  2 2013,16:46:58)
Analytical numeric absorption correction using a multifaceted crystal
            model based on expressions derived by R.C. Clark & J.S. Reid.
(Clark, R. C. & Reid, J. S. (1995). Acta Cryst. A51, 887-897)
;
_exptl_crystal_colour black
_exptl_crystal_density_diffrn 1.540
_exptl_crystal_description block
_exptl_crystal_F_000 4446
_exptl_crystal_size_max 0.19
_exptl_crystal_size_mid 0.17
_exptl_crystal_size_min 0.10
_refine_diff_density_max 0.682
_refine_diff_density_min -0.458
_refine_diff_density_rms 0.070
_refine_ls_extinction_method none
_refine_ls_goodness_of_fit_ref 1.037
_refine_ls_hydrogen_treatment constr
_refine_ls_matrix_type full
_refine_ls_number_parameters 362
_refine_ls_number_reflns 4090
_refine_ls_number_restraints 441
_refine_ls_restrained_S_all 1.045
_refine_ls_R_factor_all 0.0401
_refine_ls_R_factor_gt 0.0379
_refine_ls_shift/su_max 0.001
_refine_ls_shift/su_mean 0.000
_refine_ls_structure_factor_coef Fsqd
_refine_ls_weighting_details 'w=1/[\s^2^(Fo^2^)+(0.0750P)^2^+19.8987P] where P=(Fo^2^+2Fc^2^)/3'
_refine_ls_weighting_scheme calc
_refine_ls_wR_factor_gt 0.1127
_refine_ls_wR_factor_ref 0.1154
_reflns_Friedel_coverage 0.000
_reflns_number_gt 3820
_reflns_number_total 4090
_reflns_threshold_expression 'I > 2\s(I)'
_cod_data_source_file ja7b07808_si_002.cif
_cod_data_source_block tmpa_hyponitrite
_cod_original_cell_volume 9381.12(18)
_cod_database_code 4126393
_shelx_shelxl_version_number 2014/7
_shelx_space_group_comment
;
The symmetry employed for this shelxl refinement is uniquely defined
by the following loop, which should always be used as a source of
symmetry information in preference to the above space-group names.
They are only intended as comments.
;

loop_
_space_group_symop_operation_xyz
'x, y, z'
'-y, x-y, z'
'-x+y, -x, z'
'x+2/3, y+1/3, z+1/3'
'-y+2/3, x-y+1/3, z+1/3'
'-x+y+2/3, -x+1/3, z+1/3'
'x+1/3, y+2/3, z+2/3'
'-y+1/3, x-y+2/3, z+2/3'
'-x+y+1/3, -x+2/3, z+2/3'
'-x, -y, -z'
'y, -x+y, -z'
'x-y, x, -z'
'-x+2/3, -y+1/3, -z+1/3'
'y+2/3, -x+y+1/3, -z+1/3'
'x-y+2/3, x+1/3, -z+1/3'
'-x+1/3, -y+2/3, -z+2/3'
'y+1/3, -x+y+2/3, -z+2/3'
'x-y+1/3, x+2/3, -z+2/3'

loop_
_atom_site_label
_atom_site_type_symbol
_atom_site_fract_x
_atom_site_fract_y
_atom_site_fract_z
_atom_site_U_iso_or_equiv
_atom_site_adp_type
_atom_site_occupancy
_atom_site_site_symmetry_order
_atom_site_calc_flag
_atom_site_refinement_flags_posn
_atom_site_refinement_flags_adp
_atom_site_refinement_flags_occupancy
_atom_site_disorder_assembly
_atom_site_disorder_group
Cu1 Cu 0.37256(2) 0.12050(2) 0.28235(2) 0.02413(13) Uani 1 1 d . . . . .
C1 C 0.45565(11) 0.14005(12) 0.15129(12) 0.0340(5) Uani 1 1 d . . . . .
H1 H 0.4507 0.1756 0.1406 0.041 Uiso 1 1 calc R U . . .
C2 C 0.48935(12) 0.12410(13) 0.10319(14) 0.0417(6) Uani 1 1 d . . . . .
H2 H 0.5082 0.1488 0.0607 0.050 Uiso 1 1 calc R U . . .
C3 C 0.49505(13) 0.07129(14) 0.11840(15) 0.0448(6) Uani 1 1 d . . . . .
H3 H 0.5165 0.0583 0.0854 0.054 Uiso 1 1 calc R U . . .
C4 C 0.46918(12) 0.03767(12) 0.18214(15) 0.0401(5) Uani 1 1 d . . . . .
H4 H 0.4732 0.0017 0.1937 0.048 Uiso 1 1 calc R U . . .
C5 C 0.43722(11) 0.05728(11) 0.22913(13) 0.0320(5) Uani 1 1 d . . . . .
C6 C 0.41409(11) 0.02740(11) 0.30281(13) 0.0342(5) Uani 1 1 d . . . . .
H6A H 0.3938 -0.0193 0.2982 0.041 Uiso 1 1 calc R U . . .
H6B H 0.4509 0.0420 0.3360 0.041 Uiso 1 1 calc R U . . .
C7 C 0.30183(11) -0.00878(10) 0.32528(13) 0.0354(5) Uani 1 1 d . . . . .
H7A H 0.2918 -0.0420 0.3625 0.042 Uiso 1 1 calc R U . . .
H7B H 0.2972 -0.0282 0.2766 0.042 Uiso 1 1 calc R U . . .
C8 C 0.25636(11) 0.01584(10) 0.33230(11) 0.0306(5) Uani 1 1 d . . . . .
C9 C 0.19338(12) -0.02232(12) 0.35183(14) 0.0388(5) Uani 1 1 d . . . . .
H9 H 0.1774 -0.0657 0.3643 0.047 Uiso 1 1 calc R U . . .
C10 C 0.15406(13) 0.00355(14) 0.35299(15) 0.0452(6) Uani 1 1 d . . . . .
H10 H 0.1104 -0.0220 0.3651 0.054 Uiso 1 1 calc R U . . .
C11 C 0.17915(13) 0.06738(13) 0.33621(14) 0.0422(6) Uani 1 1 d . . . . .
H11 H 0.1531 0.0863 0.3373 0.051 Uiso 1 1 calc R U . . .
C12 C 0.24262(11) 0.10285(11) 0.31796(12) 0.0322(5) Uani 1 1 d . . . . .
H12 H 0.2600 0.1467 0.3071 0.039 Uiso 1 1 calc R U . . .
C13 C 0.38231(11) 0.06178(10) 0.41305(11) 0.0315(5) Uani 1 1 d . . . . .
H13A H 0.3934 0.0324 0.4377 0.038 Uiso 1 1 calc R U . . .
H13B H 0.3442 0.0582 0.4373 0.038 Uiso 1 1 calc R U . . .
C14 C 0.43663(10) 0.12876(10) 0.41985(11) 0.0273(4) Uani 1 1 d . . . . .
C15 C 0.48009(11) 0.14819(11) 0.47679(12) 0.0323(5) Uani 1 1 d . . . . .
H15 H 0.4770 0.1188 0.5129 0.039 Uiso 1 1 calc R U . . .
C16 C 0.52786(12) 0.21108(12) 0.47982(13) 0.0368(5) Uani 1 1 d . . . . .
H16 H 0.5580 0.2255 0.5183 0.044 Uiso 1 1 calc R U . . .
C17 C 0.53136(11) 0.25294(11) 0.42614(13) 0.0349(5) Uani 1 1 d . . . . .
H17 H 0.5639 0.2963 0.4271 0.042 Uiso 1 1 calc R U . . .
C18 C 0.48634(11) 0.23000(10) 0.37117(12) 0.0300(4) Uani 1 1 d . . . . .
H18 H 0.4886 0.2584 0.3341 0.036 Uiso 1 1 calc R U . . .
N1 N 0.42961(9) 0.10684(9) 0.21276(10) 0.0289(4) Uani 1 1 d . . . . .
N2 N 0.36774(9) 0.04346(8) 0.33503(10) 0.0289(4) Uani 1 1 d . . . . .
N3 N 0.28078(9) 0.07754(8) 0.31500(9) 0.0270(4) Uani 1 1 d . . . . .
N4 N 0.43968(9) 0.16930(8) 0.36835(9) 0.0272(4) Uani 1 1 d . . . . .
N5 N 0.34785(8) 0.19410(8) 0.18017(9) 0.0242(3) Uani 1 1 d . . . . .
O1 O 0.38003(7) 0.19643(7) 0.24184(7) 0.0273(3) Uani 1 1 d . . . . .
Cl1 Cl 0.05887(4) -0.18056(4) 0.44659(5) 0.0398(2) Uani 0.491(2) 1 d D U P A 1
O2 O 0.0085(2) -0.24164(19) 0.4659(3) 0.0569(11) Uani 0.491(2) 1 d D U P A 1
O3 O 0.0356(3) -0.1443(3) 0.4159(3) 0.0705(14) Uani 0.491(2) 1 d D U P A 1
O4 O 0.09126(19) -0.1527(2) 0.5134(2) 0.0550(11) Uani 0.491(2) 1 d D U P A 1
O5 O 0.1017(5) -0.1859(4) 0.3984(5) 0.0536(17) Uani 0.491(2) 1 d D U P A 1
Cl1' Cl 0.05887(4) -0.18056(4) 0.44659(5) 0.0398(2) Uani 0.204(2) 1 d D U P B 2
O2' O 0.0843(7) -0.1190(5) 0.4757(8) 0.087(4) Uani 0.204(2) 1 d D U P B 2
O3' O 0.0545(6) -0.2212(5) 0.4891(5) 0.059(3) Uani 0.204(2) 1 d D U P B 2
O4' O 0.0020(5) -0.1997(6) 0.4092(7) 0.072(3) Uani 0.204(2) 1 d D U P B 2
O5' O 0.1036(12) -0.1740(12) 0.3864(13) 0.0536(17) Uani 0.204(2) 1 d D U P B 2
Cl2 Cl 0.0020(8) 0.0012(8) 0.26699(8) 0.0363(6) Uani 0.1393(19) 1 d D U P C -1
O6 O -0.0554(11) 0.0023(16) 0.250(2) 0.036(2) Uani 0.1393(19) 1 d D U P C -1
O7 O -0.0003(16) -0.0545(12) 0.254(2) 0.037(2) Uani 0.1393(19) 1 d D U P C -1
O8 O 0.0564(9) 0.0541(8) 0.2360(9) 0.0314(19) Uani 0.1393(19) 1 d D U P C -1
O9 O 0.0123(8) 0.0142(7) 0.3488(5) 0.038(2) Uani 0.1393(19) 1 d D U P C -1
Cl2' Cl 0.0020(8) 0.0012(8) 0.26699(8) 0.0363(6) Uani 0.1651(19) 1 d D U P D -2
O6' O -0.0597(10) -0.0044(10) 0.281(2) 0.036(2) Uani 0.1651(19) 1 d D U P D -2
O7' O 0.0123(12) -0.0424(8) 0.2973(8) 0.037(2) Uani 0.1651(19) 1 d D U P D -2
O8' O 0.0488(10) 0.0665(7) 0.2807(17) 0.0314(19) Uani 0.1651(19) 1 d D U P D -2
O9' O 0.003(2) -0.005(2) 0.1840(4) 0.038(2) Uani 0.1651(19) 1 d D U P D -2

loop_
_atom_site_aniso_label
_atom_site_aniso_U_11
_atom_site_aniso_U_22
_atom_site_aniso_U_33
_atom_site_aniso_U_23
_atom_site_aniso_U_13
_atom_site_aniso_U_12
Cu1 0.03156(19) 0.02140(17) 0.02124(19) 0.00043(10) -0.00738(11) 0.01459(13)
C1 0.0343(11) 0.0398(12) 0.0284(11) 0.0027(9) -0.0048(9) 0.0189(10)
C2 0.0383(13) 0.0537(15) 0.0340(12) 0.0016(10) -0.0013(9) 0.0237(12)
C3 0.0392(13) 0.0587(16) 0.0422(14) -0.0085(12) -0.0020(10) 0.0286(12)
C4 0.0414(13) 0.0413(13) 0.0456(14) -0.0067(10) -0.0077(10) 0.0267(11)
C5 0.0319(11) 0.0322(11) 0.0349(11) -0.0035(9) -0.0102(9) 0.0181(9)
C6 0.0405(12) 0.0317(11) 0.0386(12) 0.0027(9) -0.0067(9) 0.0243(10)
C7 0.0397(12) 0.0231(10) 0.0416(12) 0.0023(9) -0.0081(10) 0.0144(9)
C8 0.0358(11) 0.0273(10) 0.0252(10) -0.0006(8) -0.0089(8) 0.0131(9)
C9 0.0375(12) 0.0317(11) 0.0375(12) 0.0020(9) -0.0052(9) 0.0102(10)
C10 0.0344(12) 0.0503(15) 0.0422(14) 0.0027(11) 0.0010(10) 0.0148(11)
C11 0.0404(13) 0.0509(15) 0.0409(13) 0.0019(11) 0.0005(10) 0.0269(12)
C12 0.0385(12) 0.0348(11) 0.0274(10) -0.0010(8) -0.0053(8) 0.0214(10)
C13 0.0380(12) 0.0320(11) 0.0254(10) 0.0063(8) -0.0062(8) 0.0181(9)
C14 0.0332(10) 0.0324(10) 0.0216(9) 0.0009(8) -0.0034(8) 0.0202(9)
C15 0.0402(12) 0.0417(12) 0.0226(10) 0.0000(8) -0.0068(8) 0.0262(10)
C16 0.0412(12) 0.0454(13) 0.0275(11) -0.0088(9) -0.0134(9) 0.0244(11)
C17 0.0352(12) 0.0336(11) 0.0345(11) -0.0060(9) -0.0078(9) 0.0161(10)
C18 0.0351(11) 0.0292(10) 0.0269(10) -0.0012(8) -0.0054(8) 0.0171(9)
N1 0.0318(9) 0.0312(9) 0.0266(9) -0.0012(7) -0.0079(7) 0.0178(8)
N2 0.0343(9) 0.0259(9) 0.0279(9) 0.0020(7) -0.0072(7) 0.0161(8)
N3 0.0331(9) 0.0260(8) 0.0216(8) 0.0005(6) -0.0061(6) 0.0145(7)
N4 0.0321(9) 0.0296(9) 0.0222(8) 0.0001(6) -0.0059(7) 0.0172(7)
N5 0.0320(9) 0.0222(7) 0.0196(7) -0.0020(6) -0.0074(6) 0.0145(7)
O1 0.0382(8) 0.0226(7) 0.0215(7) -0.0038(5) -0.0128(6) 0.0154(6)
Cl1 0.0497(5) 0.0283(4) 0.0362(4) -0.0037(3) -0.0132(3) 0.0157(3)
O2 0.065(3) 0.037(2) 0.055(2) -0.0029(17) 0.019(2) 0.015(2)
O3 0.079(3) 0.069(3) 0.079(3) 0.010(2) -0.020(3) 0.048(3)
O4 0.041(2) 0.078(3) 0.041(2) -0.018(2) -0.0098(16) 0.025(2)
O5 0.0537(18) 0.034(4) 0.055(3) -0.003(2) -0.002(2) 0.008(2)
Cl1' 0.0497(5) 0.0283(4) 0.0362(4) -0.0037(3) -0.0132(3) 0.0157(3)
O2' 0.093(7) 0.058(6) 0.069(6) -0.013(5) -0.002(6) 0.006(6)
O3' 0.077(6) 0.047(5) 0.043(5) 0.011(4) 0.020(4) 0.023(5)
O4' 0.068(6) 0.071(6) 0.067(6) -0.011(5) -0.018(5) 0.026(5)
O5' 0.0537(18) 0.034(4) 0.055(3) -0.003(2) -0.002(2) 0.008(2)
Cl2 0.032(2) 0.030(2) 0.0474(6) 0.001(3) 0.003(3) 0.017(2)
O6 0.029(3) 0.034(5) 0.048(5) -0.002(6) 0.002(4) 0.016(3)
O7 0.037(5) 0.024(3) 0.049(4) 0.001(4) 0.002(4) 0.016(4)
O8 0.028(3) 0.024(3) 0.042(4) 0.007(3) -0.002(3) 0.012(3)
O9 0.035(4) 0.037(5) 0.044(2) -0.003(3) 0.002(3) 0.019(3)
Cl2' 0.032(2) 0.030(2) 0.0474(6) 0.001(3) 0.003(3) 0.017(2)
O6' 0.029(3) 0.034(5) 0.048(5) -0.002(6) 0.002(4) 0.016(3)
O7' 0.037(5) 0.024(3) 0.049(4) 0.001(4) 0.002(4) 0.016(4)
O8' 0.028(3) 0.024(3) 0.042(4) 0.007(3) -0.002(3) 0.012(3)
O9' 0.035(4) 0.037(5) 0.044(2) -0.003(3) 0.002(3) 0.019(3)

loop_
_atom_type_symbol
_atom_type_description
_atom_type_scat_dispersion_real
_atom_type_scat_dispersion_imag
_atom_type_scat_source
C C 0.0181 0.0091 'International Tables Vol C Tables 4.2.6.8 and 6.1.1.4'
H H 0.0000 0.0000 'International Tables Vol C Tables 4.2.6.8 and 6.1.1.4'
N N 0.0311 0.0180 'International Tables Vol C Tables 4.2.6.8 and 6.1.1.4'
O O 0.0492 0.0322 'International Tables Vol C Tables 4.2.6.8 and 6.1.1.4'
Cl Cl 0.3639 0.7018 'International Tables Vol C Tables 4.2.6.8 and 6.1.1.4'
Cu Cu -1.9646 0.5888 'International Tables Vol C Tables 4.2.6.8 and 6.1.1.4'

loop_
_geom_angle_atom_site_label_1
_geom_angle_atom_site_label_2
_geom_angle_atom_site_label_3
_geom_angle
_geom_angle_site_symmetry_1
O1 Cu1 N3 99.29(7) .
O1 Cu1 N1 99.78(7) .
N3 Cu1 N1 140.20(7) .
O1 Cu1 N2 174.58(7) .
N3 Cu1 N2 81.07(7) .
N1 Cu1 N2 83.09(7) .
O1 Cu1 N4 94.21(6) .
N3 Cu1 N4 113.81(7) .
N1 Cu1 N4 99.21(7) .
N2 Cu1 N4 80.75(7) .
N1 C1 C2 122.2(2) .
N1 C1 H1 118.9 .
C2 C1 H1 118.9 .
C1 C2 C3 118.5(2) .
C1 C2 H2 120.7 .
C3 C2 H2 120.7 .
C4 C3 C2 119.4(2) .
C4 C3 H3 120.3 .
C2 C3 H3 120.3 .
C3 C4 C5 119.1(2) .
C3 C4 H4 120.4 .
C5 C4 H4 120.4 .
N1 C5 C4 121.3(2) .
N1 C5 C6 116.7(2) .
C4 C5 C6 121.9(2) .
N2 C6 C5 112.34(17) .
N2 C6 H6A 109.1 .
C5 C6 H6A 109.1 .
N2 C6 H6B 109.1 .
C5 C6 H6B 109.1 .
H6A C6 H6B 107.9 .
N2 C7 C8 110.20(18) .
N2 C7 H7A 109.6 .
C8 C7 H7A 109.6 .
N2 C7 H7B 109.6 .
C8 C7 H7B 109.6 .
H7A C7 H7B 108.1 .
N3 C8 C9 122.1(2) .
N3 C8 C7 114.9(2) .
C9 C8 C7 122.9(2) .
C10 C9 C8 119.0(2) .
C10 C9 H9 120.5 .
C8 C9 H9 120.5 .
C9 C10 C11 119.2(2) .
C9 C10 H10 120.4 .
C11 C10 H10 120.4 .
C12 C11 C10 118.8(2) .
C12 C11 H11 120.6 .
C10 C11 H11 120.6 .
N3 C12 C11 122.3(2) .
N3 C12 H12 118.8 .
C11 C12 H12 118.8 .
N2 C13 C14 110.63(17) .
N2 C13 H13A 109.5 .
C14 C13 H13A 109.5 .
N2 C13 H13B 109.5 .
C14 C13 H13B 109.5 .
H13A C13 H13B 108.1 .
N4 C14 C15 121.8(2) .
N4 C14 C13 115.68(18) .
C15 C14 C13 122.48(19) .
C16 C15 C14 118.8(2) .
C16 C15 H15 120.6 .
C14 C15 H15 120.6 .
C15 C16 C17 119.4(2) .
C15 C16 H16 120.3 .
C17 C16 H16 120.3 .
C18 C17 C16 118.4(2) .
C18 C17 H17 120.8 .
C16 C17 H17 120.8 .
N4 C18 C17 122.4(2) .
N4 C18 H18 118.8 .
C17 C18 H18 118.8 .
C5 N1 C1 119.4(2) .
C5 N1 Cu1 114.71(16) .
C1 N1 Cu1 125.70(16) .
C7 N2 C6 111.41(18) .
C7 N2 C13 111.57(18) .
C6 N2 C13 111.29(17) .
C7 N2 Cu1 105.62(12) .
C6 N2 Cu1 110.25(13) .
C13 N2 Cu1 106.44(13) .
C12 N3 C8 118.6(2) .
C12 N3 Cu1 127.56(15) .
C8 N3 Cu1 113.76(15) .
C18 N4 C14 119.19(18) .
C18 N4 Cu1 128.85(14) .
C14 N4 Cu1 111.37(14) .
N5 N5 O1 112.23(19) 13
N5 O1 Cu1 120.53(11) .
O3 Cl1 O2 110.8(3) .
O3 Cl1 O5 110.8(4) .
O2 Cl1 O5 110.4(4) .
O3 Cl1 O4 110.6(3) .
O2 Cl1 O4 105.3(3) .
O5 Cl1 O4 108.8(5) .
O3' Cl1' O4' 111.8(8) .
O3' Cl1' O2' 115.6(8) .
O4' Cl1' O2' 112.1(9) .
O3' Cl1' O5' 108.8(11) .
O4' Cl1' O5' 102.5(13) .
O2' Cl1' O5' 104.9(12) .
O7 Cl2 O8 113.0(19) .
O7 Cl2 O6 115(2) .
O8 Cl2 O6 111.6(19) .
O7 Cl2 O9 107.5(17) .
O8 Cl2 O9 102.9(11) .
O6 Cl2 O9 105.3(17) .
O7' Cl2' O8' 116.6(13) .
O7' Cl2' O6' 116.6(13) .
O8' Cl2' O6' 106.3(14) .
O7' Cl2' O9' 108.7(14) .
O8' Cl2' O9' 103.7(17) .
O6' Cl2' O9' 103.3(16) .

loop_
_geom_bond_atom_site_label_1
_geom_bond_atom_site_label_2
_geom_bond_distance
_geom_bond_site_symmetry_2
Cu1 O1 1.9114(14) .
Cu1 N3 2.0231(19) .
Cu1 N1 2.0304(19) .
Cu1 N2 2.0575(17) .
Cu1 N4 2.1499(17) .
C1 N1 1.346(3) .
C1 C2 1.385(4) .
C1 H1 0.9500 .
C2 C3 1.386(4) .
C2 H2 0.9500 .
C3 C4 1.385(4) .
C3 H3 0.9500 .
C4 C5 1.394(3) .
C4 H4 0.9500 .
C5 N1 1.341(3) .
C5 C6 1.504(3) .
C6 N2 1.486(3) .
C6 H6A 0.9900 .
C6 H6B 0.9900 .
C7 N2 1.475(3) .
C7 C8 1.502(3) .
C7 H7A 0.9900 .
C7 H7B 0.9900 .
C8 N3 1.346(3) .
C8 C9 1.382(3) .
C9 C10 1.381(4) .
C9 H9 0.9500 .
C10 C11 1.388(4) .
C10 H10 0.9500 .
C11 C12 1.380(4) .
C11 H11 0.9500 .
C12 N3 1.346(3) .
C12 H12 0.9500 .
C13 N2 1.489(3) .
C13 C14 1.503(3) .
C13 H13A 0.9900 .
C13 H13B 0.9900 .
C14 N4 1.340(3) .
C14 C15 1.390(3) .
C15 C16 1.383(3) .
C15 H15 0.9500 .
C16 C17 1.388(3) .
C16 H16 0.9500 .
C17 C18 1.384(3) .
C17 H17 0.9500 .
C18 N4 1.338(3) .
C18 H18 0.9500 .
N5 N5 1.257(3) 13
N5 O1 1.361(2) .
Cl1 O3 1.382(4) .
Cl1 O2 1.418(4) .
Cl1 O5 1.420(6) .
Cl1 O4 1.431(4) .
Cl1' O3' 1.220(9) .
Cl1' O4' 1.397(10) .
Cl1' O2' 1.407(10) .
Cl1' O5' 1.501(12) .
Cl2 O7 1.348(15) .
Cl2 O8 1.422(15) .
Cl2 O6 1.443(16) .
Cl2 O9 1.528(9) .
Cl2' O7' 1.325(14) .
Cl2' O8' 1.438(15) .
Cl2' O6' 1.458(16) .
Cl2' O9' 1.531(7) .

loop_
_geom_torsion_atom_site_label_1
_geom_torsion_atom_site_label_2
_geom_torsion_atom_site_label_3
_geom_torsion_atom_site_label_4
_geom_torsion
_geom_torsion_site_symmetry_1
N1 C1 C2 C3 1.5(4) .
C1 C2 C3 C4 -2.4(4) .
C2 C3 C4 C5 0.9(4) .
C3 C4 C5 N1 1.9(4) .
C3 C4 C5 C6 -173.4(2) .
N1 C5 C6 N2 19.3(3) .
C4 C5 C6 N2 -165.3(2) .
N2 C7 C8 N3 26.8(3) .
N2 C7 C8 C9 -156.0(2) .
N3 C8 C9 C10 0.6(3) .
C7 C8 C9 C10 -176.4(2) .
C8 C9 C10 C11 -1.5(4) .
C9 C10 C11 C12 0.8(4) .
C10 C11 C12 N3 0.8(4) .
N2 C13 C14 N4 34.7(3) .
N2 C13 C14 C15 -147.0(2) .
N4 C14 C15 C16 -0.3(3) .
C13 C14 C15 C16 -178.6(2) .
C14 C15 C16 C17 -0.2(4) .
C15 C16 C17 C18 0.2(4) .
C16 C17 C18 N4 0.4(4) .
C4 C5 N1 C1 -2.9(3) .
C6 C5 N1 C1 172.57(19) .
C4 C5 N1 Cu1 172.82(17) .
C6 C5 N1 Cu1 -11.7(2) .
C2 C1 N1 C5 1.2(3) .
C2 C1 N1 Cu1 -173.98(18) .
C8 C7 N2 C6 -159.30(18) .
C8 C7 N2 C13 75.6(2) .
C8 C7 N2 Cu1 -39.6(2) .
C5 C6 N2 C7 100.1(2) .
C5 C6 N2 C13 -134.74(19) .
C5 C6 N2 Cu1 -16.9(2) .
C14 C13 N2 C7 -156.87(17) .
C14 C13 N2 C6 78.0(2) .
C14 C13 N2 Cu1 -42.1(2) .
C11 C12 N3 C8 -1.7(3) .
C11 C12 N3 Cu1 175.14(17) .
C9 C8 N3 C12 1.0(3) .
C7 C8 N3 C12 178.22(19) .
C9 C8 N3 Cu1 -176.28(17) .
C7 C8 N3 Cu1 0.9(2) .
C17 C18 N4 C14 -1.0(3) .
C17 C18 N4 Cu1 -171.30(17) .
C15 C14 N4 C18 0.9(3) .
C13 C14 N4 C18 179.3(2) .
C15 C14 N4 Cu1 172.86(17) .
C13 C14 N4 Cu1 -8.8(2) .
N5 N5 O1 Cu1 -4.9(3) 13
